data_4304141
loop_
_publ_author_name
'Andrew J. Gaunt'
'Sean D. Reilly'
'Alejandro E. Enriquez'
'Brian L. Scott'
'James A. Ibers'
'Perumal Sekar'
'Kieran I. M. Ingram'
'Nikolas Kaltsoyannis'
'Mary P. Neu'

_publ_contact_author_address
;
Los Alamos National Laboratory
MS F629
Los Alamos, NM  87544
;
_publ_contact_author_email gaunt@lanl.gov
_publ_contact_author_name 'Andrew J. Gaunt'
_publ_section_title
;
Experimental and Theoretical Comparison of Actinide and Lanthanide Bonding
in M[N(EPR2)2]3 Complexes (M = U, Pu, La, Ce; E = S, Se, Te; R = Ph,iPr, H)
;
_journal_name_full 'Inorganic Chemistry'
_journal_page_first 29
_journal_page_last 41
_journal_paper_doi 10.1021/ic701618a
_journal_volume 47
_journal_year 2008
_chemical_formula_sum 'C36 H84 N3 P6 S6 U'
_chemical_formula_weight 1175.27
_chemical_name_systematic
; 
 ? 
;
_space_group_IT_number 2
_symmetry_cell_setting triclinic
_symmetry_space_group_name_Hall '-P 1'
_symmetry_space_group_name_H-M 'P -1'
_atom_sites_solution_hydrogens geom
_atom_sites_solution_primary direct
_atom_sites_solution_secondary difmap
_audit_creation_method SHELXL-97
_cell_angle_alpha 91.189(4)
_cell_angle_beta 108.914(4)
_cell_angle_gamma 117.146(4)
_cell_formula_units_Z 2
_cell_length_a 12.974(3)
_cell_length_b 13.333(3)
_cell_length_c 18.787(4)
_cell_measurement_temperature 141(2)
_cell_volume 2680.2(10)
_computing_cell_refinement 'SAINT+, v. 7.06 (Bruker AXS, 2001)'
_computing_data_collection 'APEX II, v. 1.08 (Bruker AXS, 2003)'
_computing_data_reduction 'SAINT+, v. 7.06 (Bruker AXS, 2001)'
_computing_molecular_graphics 'SHELXTL, v. 6.10, (Bruker AXS, 2000)'
_computing_publication_material 'SHELXTL, v. 6.10, (Bruker AXS, 2000)'
_computing_structure_refinement 'SHELXL-97 (Sheldrick, 1997)'
_computing_structure_solution 'SHELXS-97 (Sheldrick, 1990)'
_diffrn_ambient_temperature 141(2)
_diffrn_measured_fraction_theta_full 0.994
_diffrn_measured_fraction_theta_max 0.979
_diffrn_measurement_device_type 'Bruker D8 with APEXII CCD'
_diffrn_measurement_method '\w scans'
_diffrn_radiation_monochromator graphite
_diffrn_radiation_source 'fine-focus sealed tube'
_diffrn_radiation_type MoK\a
_diffrn_radiation_wavelength 0.71073
_diffrn_reflns_av_R_equivalents 0.0919
_diffrn_reflns_av_sigmaI/netI 0.1454
_diffrn_reflns_limit_h_max 15
_diffrn_reflns_limit_h_min -15
_diffrn_reflns_limit_k_max 16
_diffrn_reflns_limit_k_min -16
_diffrn_reflns_limit_l_max 22
_diffrn_reflns_limit_l_min -22
_diffrn_reflns_number 24967
_diffrn_reflns_theta_full 25.00
_diffrn_reflns_theta_max 25.47
_diffrn_reflns_theta_min 1.82
_diffrn_standards_decay_% 0
_diffrn_standards_interval_count 0
_diffrn_standards_interval_time 0
_diffrn_standards_number 0
_exptl_absorpt_coefficient_mu 3.468
_exptl_absorpt_correction_T_max 0.8189
_exptl_absorpt_correction_T_min 0.5741
_exptl_absorpt_correction_type multi-scan
_exptl_absorpt_process_details 'SADABS 2.03 (Sheldrick, 2001)'
_exptl_crystal_colour 'dark red'
_exptl_crystal_density_diffrn 1.456
_exptl_crystal_density_method 'not measured'
_exptl_crystal_description block
_exptl_crystal_F_000 1198
_exptl_crystal_size_max 0.18
_exptl_crystal_size_mid 0.10
_exptl_crystal_size_min 0.06
_refine_diff_density_max 6.612
_refine_diff_density_min -2.747
_refine_diff_density_rms 0.253
_refine_ls_extinction_method none
_refine_ls_goodness_of_fit_ref 0.868
_refine_ls_hydrogen_treatment constr
_refine_ls_matrix_type full
_refine_ls_number_parameters 492
_refine_ls_number_reflns 9740
_refine_ls_number_restraints 6
_refine_ls_restrained_S_all 0.868
_refine_ls_R_factor_all 0.0934
_refine_ls_R_factor_gt 0.0609
_refine_ls_shift/su_max 0.002
_refine_ls_shift/su_mean 0.000
_refine_ls_structure_factor_coef Fsqd
_refine_ls_weighting_details 'calc w=1/[\s^2^(Fo^2^)+(0.0924P)^2^+0.0000P] where P=(Fo^2^+2Fc^2^)/3'
_refine_ls_weighting_scheme calc
_refine_ls_wR_factor_gt 0.1447
_refine_ls_wR_factor_ref 0.1552
_reflns_number_gt 6176
_reflns_number_total 9740
_reflns_threshold_expression >2sigma(I)
_cod_data_source_file ic701618a_si_07.cif
_cod_data_source_block apx094
_cod_original_cell_volume 2680.5(11)
_cod_database_code 4304141

loop_
_symmetry_equiv_pos_as_xyz
'x, y, z'
'-x, -y, -z'

loop_
_atom_site_label
_atom_site_type_symbol
_atom_site_fract_x
_atom_site_fract_y
_atom_site_fract_z
_atom_site_U_iso_or_equiv
_atom_site_adp_type
_atom_site_occupancy
_atom_site_symmetry_multiplicity
_atom_site_calc_flag
_atom_site_refinement_flags
_atom_site_disorder_assembly
_atom_site_disorder_group
U1 U 0.85876(3) 0.75208(3) 0.74766(2) 0.02027(13) Uani 1 1 d . . .
S1 S 0.9242(2) 0.6142(2) 0.67091(14) 0.0241(6) Uani 1 1 d . . .
S2 S 1.1208(2) 0.8966(2) 0.82652(15) 0.0269(6) Uani 1 1 d . . .
S3 S 0.7068(2) 0.5351(2) 0.77856(14) 0.0251(6) Uani 1 1 d . . .
S4 S 0.8712(2) 0.8509(2) 0.88709(14) 0.0226(6) Uani 1 1 d . . .
S5 S 0.6418(2) 0.6495(2) 0.61204(14) 0.0234(6) Uani 1 1 d . . .
S6 S 0.8792(2) 0.9698(2) 0.71806(15) 0.0301(6) Uani 1 1 d . . .
P1 P 1.0907(2) 0.6237(2) 0.72769(15) 0.0218(6) Uani 1 1 d . . .
P2 P 1.2464(2) 0.8722(2) 0.79821(14) 0.0210(6) Uani 1 1 d . . .
P3 P 0.6440(2) 0.5326(2) 0.86455(14) 0.0214(6) Uani 1 1 d . . .
P4 P 0.8509(2) 0.7527(2) 0.96786(14) 0.0200(6) Uani 1 1 d . . .
P5 P 0.6360(2) 0.7453(2) 0.52976(14) 0.0226(6) Uani 1 1 d . . .
P6 P 0.7400(2) 0.9712(2) 0.62979(15) 0.0226(6) Uani 1 1 d . . .
N1 N 1.2119(7) 0.7478(7) 0.7617(4) 0.0261(19) Uani 1 1 d . . .
N2 N 0.7325(7) 0.6261(6) 0.9416(4) 0.0215(18) Uani 1 1 d . . .
N3 N 0.6674(8) 0.8749(7) 0.5552(4) 0.026(2) Uani 1 1 d . . .
C1 C 1.0796(9) 0.5450(8) 0.8065(6) 0.023(2) Uani 1 1 d . . .
H1 H 1.0901 0.5977 0.8487 0.028 Uiso 1 1 calc R . .
C2 C 0.9573(10) 0.4376(9) 0.7913(7) 0.041(3) Uani 1 1 d . . .
H2A H 0.8907 0.4558 0.7758 0.061 Uiso 1 1 calc R . .
H2B H 0.9599 0.4069 0.8372 0.061 Uiso 1 1 calc R . .
H2C H 0.9433 0.3817 0.7512 0.061 Uiso 1 1 calc R . .
C3 C 1.1897(10) 0.5199(10) 0.8372(6) 0.036(3) Uani 1 1 d . . .
H3A H 1.2671 0.5899 0.8488 0.054 Uiso 1 1 calc R . .
H3B H 1.1814 0.4650 0.7990 0.054 Uiso 1 1 calc R . .
H3C H 1.1888 0.4893 0.8830 0.054 Uiso 1 1 calc R . .
C4 C 1.1248(9) 0.5549(8) 0.6598(6) 0.025(2) Uani 1 1 d . . .
H4 H 1.2036 0.5565 0.6886 0.030 Uiso 1 1 calc R . .
C5 C 1.0272(10) 0.4292(8) 0.6243(6) 0.035(3) Uani 1 1 d . . .
H5A H 1.0293 0.3838 0.6632 0.052 Uiso 1 1 calc R . .
H5B H 1.0451 0.4023 0.5845 0.052 Uiso 1 1 calc R . .
H5C H 0.9457 0.4224 0.6030 0.052 Uiso 1 1 calc R . .
C6 C 1.1465(11) 0.6249(10) 0.5981(6) 0.041(3) Uani 1 1 d . . .
H6A H 1.2086 0.7033 0.6218 0.061 Uiso 1 1 calc R . .
H6B H 1.0699 0.6217 0.5665 0.061 Uiso 1 1 calc R . .
H6C H 1.1749 0.5937 0.5669 0.061 Uiso 1 1 calc R . .
C7 C 1.3460(10) 0.8425(9) 0.9440(6) 0.037(3) Uani 1 1 d . . .
H7A H 1.2781 0.8444 0.9530 0.055 Uiso 1 1 calc R . .
H7B H 1.4165 0.8695 0.9916 0.055 Uiso 1 1 calc R . .
H7C H 1.3207 0.7650 0.9229 0.055 Uiso 1 1 calc R . .
C8 C 1.3828(9) 0.9211(8) 0.8864(6) 0.026(2) Uani 1 1 d . . .
H8 H 1.4063 0.9991 0.9089 0.031 Uiso 1 1 calc R . .
C9 C 1.4935(9) 0.9265(9) 0.8742(6) 0.032(3) Uani 1 1 d . . .
H9A H 1.5193 0.9817 0.8429 0.048 Uiso 1 1 calc R . .
H9B H 1.4714 0.8521 0.8490 0.048 Uiso 1 1 calc R . .
H9C H 1.5608 0.9491 0.9229 0.048 Uiso 1 1 calc R . .
C10 C 1.3664(11) 1.0973(9) 0.7721(7) 0.043(3) Uani 1 1 d . . .
H10A H 1.4424 1.1155 0.8141 0.064 Uiso 1 1 calc R . .
H10B H 1.3138 1.1133 0.7908 0.064 Uiso 1 1 calc R . .
H10C H 1.3858 1.1430 0.7347 0.064 Uiso 1 1 calc R . .
C11 C 1.2979(10) 0.9684(9) 0.7347(6) 0.028(2) Uani 1 1 d . . .
H11 H 1.3573 0.9536 0.7213 0.033 Uiso 1 1 calc R . .
C12 C 1.1887(10) 0.9419(9) 0.6599(6) 0.036(3) Uani 1 1 d . . .
H12A H 1.1432 0.8607 0.6392 0.055 Uiso 1 1 calc R . .
H12B H 1.2202 0.9827 0.6236 0.055 Uiso 1 1 calc R . .
H12C H 1.1342 0.9655 0.6699 0.055 Uiso 1 1 calc R . .
C13 C 0.4949(8) 0.5346(8) 0.8265(6) 0.021(2) Uani 1 1 d . . .
H13 H 0.4686 0.5385 0.8694 0.025 Uiso 1 1 calc R . .
C14 C 0.5131(9) 0.6423(8) 0.7920(6) 0.029(2) Uani 1 1 d . . .
H14A H 0.5841 0.7091 0.8280 0.043 Uiso 1 1 calc R . .
H14B H 0.4399 0.6501 0.7811 0.043 Uiso 1 1 calc R . .
H14C H 0.5268 0.6350 0.7454 0.043 Uiso 1 1 calc R . .
C15 C 0.3930(9) 0.4266(9) 0.7677(6) 0.031(3) Uani 1 1 d . . .
H15A H 0.3701 0.3623 0.7928 0.047 Uiso 1 1 calc R . .
H15B H 0.4230 0.4132 0.7300 0.047 Uiso 1 1 calc R . .
H15C H 0.3214 0.4358 0.7429 0.047 Uiso 1 1 calc R . .
C16 C 0.6047(9) 0.3928(8) 0.8910(6) 0.025(2) Uani 1 1 d . . .
H16 H 0.5437 0.3339 0.8446 0.030 Uiso 1 1 calc R . .
C17 C 0.5437(10) 0.3749(9) 0.9498(6) 0.032(3) Uani 1 1 d . . .
H17A H 0.4711 0.3841 0.9300 0.048 Uiso 1 1 calc R . .
H17B H 0.6018 0.4304 0.9965 0.048 Uiso 1 1 calc R . .
H17C H 0.5195 0.2988 0.9600 0.048 Uiso 1 1 calc R . .
C18 C 0.7184(9) 0.3748(8) 0.9197(6) 0.029(2) Uani 1 1 d . . .
H18A H 0.7569 0.3885 0.8824 0.044 Uiso 1 1 calc R . .
H18B H 0.6925 0.2973 0.9272 0.044 Uiso 1 1 calc R . .
H18C H 0.7774 0.4274 0.9675 0.044 Uiso 1 1 calc R . .
C19 C 0.8363(9) 0.8317(8) 1.0412(5) 0.022(2) Uani 1 1 d U . .
H19 H 0.9082 0.9096 1.0578 0.027 Uiso 1 1 calc R . .
C20 C 0.7177(9) 0.8414(8) 1.0057(6) 0.026(2) Uani 1 1 d . . .
H20A H 0.7239 0.8831 0.9649 0.039 Uiso 1 1 calc R . .
H20B H 0.7085 0.8813 1.0443 0.039 Uiso 1 1 calc R . .
H20C H 0.6464 0.7657 0.9857 0.039 Uiso 1 1 calc R . .
C21 C 0.8369(10) 0.7756(9) 1.1123(5) 0.029(2) Uani 1 1 d . . .
H21A H 0.9139 0.7740 1.1344 0.044 Uiso 1 1 calc R . .
H21B H 0.7681 0.6985 1.0972 0.044 Uiso 1 1 calc R . .
H21C H 0.8292 0.8195 1.1495 0.044 Uiso 1 1 calc R . .
C22 C 0.9922(9) 0.7420(8) 1.0137(5) 0.025(2) Uani 1 1 d . . .
H22 H 0.9801 0.6986 1.0546 0.030 Uiso 1 1 calc R . .
C23 C 1.0125(9) 0.6755(8) 0.9581(6) 0.029(2) Uani 1 1 d . . .
H23A H 0.9379 0.6028 0.9340 0.043 Uiso 1 1 calc R . .
H23B H 1.0805 0.6626 0.9855 0.043 Uiso 1 1 calc R . .
H23C H 1.0318 0.7189 0.9197 0.043 Uiso 1 1 calc R . .
C24 C 1.1079(9) 0.8580(9) 1.0510(6) 0.034(3) Uani 1 1 d . . .
H24A H 1.0944 0.8990 1.0865 0.051 Uiso 1 1 calc R . .
H24B H 1.1250 0.9015 1.0122 0.051 Uiso 1 1 calc R . .
H24C H 1.1777 0.8472 1.0780 0.051 Uiso 1 1 calc R . .
C25 C 0.4786(9) 0.6709(8) 0.4591(6) 0.031(3) Uani 1 1 d . . .
H25 H 0.4599 0.5924 0.4422 0.037 Uiso 1 1 calc R . .
C26 C 0.3855(9) 0.6615(9) 0.4957(6) 0.035(3) Uani 1 1 d . . .
H26A H 0.3974 0.6266 0.5397 0.052 Uiso 1 1 calc R . .
H26B H 0.3018 0.6149 0.4589 0.052 Uiso 1 1 calc R . .
H26C H 0.3989 0.7369 0.5113 0.052 Uiso 1 1 calc R . .
C27 C 0.4615(10) 0.7237(9) 0.3882(6) 0.036(3) Uani 1 1 d . . .
H27A H 0.5075 0.7134 0.3604 0.055 Uiso 1 1 calc R . .
H27B H 0.4918 0.8043 0.4034 0.055 Uiso 1 1 calc R . .
H27C H 0.3745 0.6866 0.3559 0.055 Uiso 1 1 calc R . .
C28 C 0.7372(10) 0.7464(9) 0.4820(6) 0.032(3) Uani 1 1 d . . .
H28 H 0.7252 0.7859 0.4392 0.039 Uiso 1 1 calc R . .
C29 C 0.8761(9) 0.8172(9) 0.5363(6) 0.033(3) Uani 1 1 d . . .
H29A H 0.8917 0.8898 0.5602 0.049 Uiso 1 1 calc R . .
H29B H 0.9283 0.8302 0.5073 0.049 Uiso 1 1 calc R . .
H29C H 0.8944 0.7756 0.5752 0.049 Uiso 1 1 calc R . .
C30 C 0.7068(11) 0.6265(9) 0.4480(6) 0.038(3) Uani 1 1 d . . .
H30A H 0.6203 0.5838 0.4149 0.058 Uiso 1 1 calc R . .
H30B H 0.7234 0.5871 0.4888 0.058 Uiso 1 1 calc R . .
H30C H 0.7578 0.6334 0.4190 0.058 Uiso 1 1 calc R . .
C31 C 0.8098(9) 1.1071(8) 0.5990(6) 0.028(2) Uani 1 1 d . . .
H31 H 0.8470 1.1700 0.6430 0.034 Uiso 1 1 calc R . .
C32 C 0.9134(10) 1.1167(8) 0.5726(6) 0.036(3) Uani 1 1 d . . .
H32A H 0.9776 1.1135 0.6143 0.054 Uiso 1 1 calc R . .
H32B H 0.9484 1.1884 0.5562 0.054 Uiso 1 1 calc R . .
H32C H 0.8791 1.0542 0.5306 0.054 Uiso 1 1 calc R . .
C33 C 0.7132(10) 1.1217(10) 0.5339(6) 0.040(3) Uani 1 1 d . . .
H33A H 0.6534 1.1250 0.5520 0.061 Uiso 1 1 calc R . .
H33B H 0.6712 1.0575 0.4918 0.061 Uiso 1 1 calc R . .
H33C H 0.7546 1.1916 0.5171 0.061 Uiso 1 1 calc R . .
C34 C 0.6266(10) 0.9756(9) 0.6652(6) 0.032(3) Uani 1 1 d . . .
H34 H 0.5589 0.9728 0.6210 0.039 Uiso 1 1 calc R . .
C35 C 0.6817(11) 1.0884(9) 0.7245(6) 0.040(3) Uani 1 1 d . . .
H35A H 0.6194 1.0840 0.7432 0.060 Uiso 1 1 calc R . .
H35B H 0.7064 1.1533 0.7000 0.060 Uiso 1 1 calc R . .
H35C H 0.7531 1.0971 0.7667 0.060 Uiso 1 1 calc R . .
C36 C 0.5694(10) 0.8704(9) 0.6994(6) 0.034(3) Uani 1 1 d . . .
H36A H 0.6285 0.8789 0.7489 0.051 Uiso 1 1 calc R . .
H36B H 0.5482 0.8027 0.6661 0.051 Uiso 1 1 calc R . .
H36C H 0.4954 0.8635 0.7046 0.051 Uiso 1 1 calc R . .

loop_
_atom_site_aniso_label
_atom_site_aniso_U_11
_atom_site_aniso_U_22
_atom_site_aniso_U_33
_atom_site_aniso_U_23
_atom_site_aniso_U_13
_atom_site_aniso_U_12
U1 0.0202(2) 0.0175(2) 0.0185(2) 0.00131(14) 0.00243(15) 0.00901(17)
S1 0.0233(14) 0.0230(14) 0.0210(14) -0.0013(11) 0.0017(11) 0.0119(12)
S2 0.0209(14) 0.0254(15) 0.0287(15) -0.0039(12) 0.0051(12) 0.0101(12)
S3 0.0293(14) 0.0206(14) 0.0225(14) 0.0029(11) 0.0083(12) 0.0110(12)
S4 0.0246(14) 0.0190(13) 0.0208(14) 0.0022(10) 0.0066(11) 0.0095(12)
S5 0.0234(14) 0.0173(13) 0.0226(14) 0.0019(10) 0.0019(11) 0.0092(11)
S6 0.0310(15) 0.0187(14) 0.0260(15) 0.0003(11) -0.0027(12) 0.0098(12)
P1 0.0212(14) 0.0180(14) 0.0230(14) 0.0009(11) 0.0042(12) 0.0100(12)
P2 0.0202(14) 0.0162(14) 0.0222(14) 0.0000(11) 0.0045(11) 0.0080(12)
P3 0.0210(14) 0.0182(14) 0.0204(14) 0.0022(11) 0.0036(11) 0.0088(12)
P4 0.0207(14) 0.0185(14) 0.0170(13) 0.0020(11) 0.0048(11) 0.0082(12)
P5 0.0247(14) 0.0173(14) 0.0189(14) 0.0010(11) 0.0007(11) 0.0101(12)
P6 0.0248(15) 0.0157(14) 0.0223(14) 0.0034(11) 0.0047(12) 0.0089(12)
N1 0.025(5) 0.026(5) 0.025(5) 0.004(4) 0.003(4) 0.015(4)
N2 0.021(4) 0.015(4) 0.021(4) 0.000(3) 0.004(4) 0.005(4)
N3 0.033(5) 0.016(5) 0.025(5) 0.001(4) 0.001(4) 0.015(4)
C1 0.022(6) 0.024(6) 0.023(6) 0.005(4) 0.008(5) 0.011(5)
C2 0.036(7) 0.035(7) 0.052(8) 0.017(6) 0.015(6) 0.019(6)
C3 0.043(7) 0.045(7) 0.026(6) 0.011(5) 0.008(5) 0.029(6)
C4 0.022(5) 0.018(6) 0.036(6) -0.001(5) 0.011(5) 0.011(5)
C5 0.043(7) 0.019(6) 0.040(7) -0.001(5) 0.020(6) 0.012(5)
C6 0.046(7) 0.054(8) 0.030(7) 0.007(6) 0.014(6) 0.032(7)
C7 0.039(7) 0.038(7) 0.027(6) 0.005(5) 0.004(5) 0.021(6)
C8 0.018(5) 0.015(5) 0.032(6) -0.007(4) 0.000(5) 0.005(5)
C9 0.020(6) 0.029(6) 0.032(6) -0.009(5) -0.001(5) 0.008(5)
C10 0.051(8) 0.028(7) 0.042(7) 0.008(6) 0.017(6) 0.014(6)
C11 0.031(6) 0.029(6) 0.025(6) 0.010(5) 0.012(5) 0.015(5)
C12 0.044(7) 0.033(7) 0.028(6) 0.014(5) 0.013(6) 0.016(6)
C13 0.015(5) 0.019(5) 0.027(6) -0.002(4) 0.007(4) 0.007(4)
C14 0.027(6) 0.021(6) 0.039(7) 0.003(5) 0.009(5) 0.014(5)
C15 0.028(6) 0.030(6) 0.030(6) 0.008(5) 0.005(5) 0.013(5)
C16 0.021(5) 0.010(5) 0.029(6) 0.001(4) 0.003(5) 0.001(4)
C17 0.030(6) 0.019(6) 0.041(7) 0.019(5) 0.016(5) 0.006(5)
C18 0.032(6) 0.015(5) 0.039(7) 0.008(5) 0.012(5) 0.010(5)
C19 0.025(5) 0.003(5) 0.027(6) -0.002(4) 0.002(4) 0.002(4)
C20 0.026(6) 0.023(6) 0.030(6) 0.003(5) 0.013(5) 0.012(5)
C21 0.032(6) 0.037(7) 0.026(6) 0.008(5) 0.013(5) 0.022(6)
C22 0.025(6) 0.026(6) 0.021(6) 0.009(5) 0.004(5) 0.013(5)
C23 0.024(6) 0.019(6) 0.035(6) -0.003(5) 0.001(5) 0.011(5)
C24 0.026(6) 0.031(6) 0.036(7) -0.008(5) -0.001(5) 0.016(5)
C25 0.032(6) 0.017(6) 0.032(6) -0.003(5) -0.002(5) 0.012(5)
C26 0.018(6) 0.029(6) 0.045(7) 0.004(5) 0.000(5) 0.011(5)
C27 0.039(7) 0.032(7) 0.029(6) 0.000(5) -0.004(5) 0.021(6)
C28 0.041(7) 0.027(6) 0.029(6) 0.008(5) 0.015(5) 0.017(6)
C29 0.034(6) 0.030(6) 0.038(7) 0.008(5) 0.016(5) 0.016(6)
C30 0.045(7) 0.038(7) 0.035(7) -0.002(5) 0.015(6) 0.023(6)
C31 0.030(6) 0.006(5) 0.035(6) 0.003(4) 0.004(5) 0.004(5)
C32 0.039(7) 0.011(6) 0.049(7) 0.007(5) 0.018(6) 0.004(5)
C33 0.046(7) 0.042(7) 0.049(8) 0.026(6) 0.022(6) 0.029(6)
C34 0.030(6) 0.027(6) 0.038(7) 0.008(5) 0.011(5) 0.014(5)
C35 0.056(8) 0.042(7) 0.038(7) 0.015(6) 0.024(6) 0.031(7)
C36 0.043(7) 0.020(6) 0.038(7) 0.005(5) 0.018(6) 0.013(5)

loop_
_atom_type_symbol
_atom_type_description
_atom_type_scat_dispersion_real
_atom_type_scat_dispersion_imag
_atom_type_scat_source
C C 0.0033 0.0016 'International Tables Vol C Tables 4.2.6.8 and 6.1.1.4'
H H 0.0000 0.0000 'International Tables Vol C Tables 4.2.6.8 and 6.1.1.4'
P P 0.1023 0.0942 'International Tables Vol C Tables 4.2.6.8 and 6.1.1.4'
S S 0.1246 0.1234 'International Tables Vol C Tables 4.2.6.8 and 6.1.1.4'
U U -9.6767 9.6646 'International Tables Vol C Tables 4.2.6.8 and 6.1.1.4'
N N 0.0061 0.0033 'International Tables Vol C Tables 4.2.6.8 and 6.1.1.4'

loop_
_geom_angle_atom_site_label_1
_geom_angle_atom_site_label_2
_geom_angle_atom_site_label_3
_geom_angle
_geom_angle_site_symmetry_1
_geom_angle_site_symmetry_3
_geom_angle_publ_flag
S5 U1 S4 123.98(7) . . ?
S5 U1 S2 151.71(8) . . ?
S4 U1 S2 78.00(7) . . ?
S5 U1 S3 76.81(7) . . ?
S4 U1 S3 85.95(7) . . ?
S2 U1 S3 126.27(8) . . ?
S5 U1 S6 86.86(7) . . ?
S4 U1 S6 77.93(7) . . ?
S2 U1 S6 80.49(8) . . ?
S3 U1 S6 145.13(8) . . ?
S5 U1 S1 81.42(7) . . ?
S4 U1 S1 148.44(7) . . ?
S2 U1 S1 85.75(7) . . ?
S3 U1 S1 82.12(7) . . ?
S6 U1 S1 126.05(8) . . ?
P1 S1 U1 116.43(12) . . ?
P2 S2 U1 121.82(13) . . ?
P3 S3 U1 119.05(12) . . ?
P4 S4 U1 117.33(12) . . ?
P5 S5 U1 116.40(13) . . ?
P6 S6 U1 118.76(13) . . ?
N1 P1 C4 103.8(4) . . ?
N1 P1 C1 108.2(4) . . ?
C4 P1 C1 109.3(4) . . ?
N1 P1 S1 118.5(3) . . ?
C4 P1 S1 107.6(3) . . ?
C1 P1 S1 109.0(3) . . ?
N1 P2 C11 108.0(4) . . ?
N1 P2 C8 107.0(4) . . ?
C11 P2 C8 105.7(5) . . ?
N1 P2 S2 120.1(3) . . ?
C11 P2 S2 109.1(3) . . ?
C8 P2 S2 106.1(3) . . ?
N2 P3 C16 106.6(4) . . ?
N2 P3 C13 108.9(4) . . ?
C16 P3 C13 105.4(4) . . ?
N2 P3 S3 119.5(3) . . ?
C16 P3 S3 106.4(3) . . ?
C13 P3 S3 109.1(3) . . ?
N2 P4 C19 107.1(4) . . ?
N2 P4 C22 108.6(4) . . ?
C19 P4 C22 107.1(4) . . ?
N2 P4 S4 117.5(3) . . ?
C19 P4 S4 105.6(3) . . ?
C22 P4 S4 110.3(3) . . ?
N3 P5 C25 106.8(4) . . ?
N3 P5 C28 109.2(5) . . ?
C25 P5 C28 106.8(5) . . ?
N3 P5 S5 117.8(3) . . ?
C25 P5 S5 106.5(4) . . ?
C28 P5 S5 109.1(4) . . ?
N3 P6 C31 106.0(5) . . ?
N3 P6 C34 108.4(5) . . ?
C31 P6 C34 105.9(5) . . ?
N3 P6 S6 119.8(3) . . ?
C31 P6 S6 106.6(3) . . ?
C34 P6 S6 109.2(4) . . ?
P2 N1 P1 137.8(5) . . ?
P3 N2 P4 137.1(5) . . ?
P6 N3 P5 138.8(5) . . ?
C2 C1 C3 110.6(8) . . ?
C2 C1 P1 116.6(7) . . ?
C3 C1 P1 111.1(7) . . ?
C6 C4 C5 111.1(9) . . ?
C6 C4 P1 110.3(7) . . ?
C5 C4 P1 114.3(7) . . ?
C9 C8 C7 111.4(8) . . ?
C9 C8 P2 113.4(7) . . ?
C7 C8 P2 108.8(7) . . ?
C12 C11 C10 110.3(8) . . ?
C12 C11 P2 111.0(7) . . ?
C10 C11 P2 113.7(7) . . ?
C15 C13 C14 110.7(8) . . ?
C15 C13 P3 111.7(6) . . ?
C14 C13 P3 110.2(6) . . ?
C17 C16 C18 110.8(8) . . ?
C17 C16 P3 111.7(7) . . ?
C18 C16 P3 111.9(7) . . ?
C20 C19 C21 111.6(8) . . ?
C20 C19 P4 109.1(6) . . ?
C21 C19 P4 112.0(6) . . ?
C24 C22 C23 110.2(8) . . ?
C24 C22 P4 112.9(7) . . ?
C23 C22 P4 111.8(7) . . ?
C27 C25 C26 111.3(8) . . ?
C27 C25 P5 113.5(7) . . ?
C26 C25 P5 110.4(7) . . ?
C30 C28 C29 110.7(9) . . ?
C30 C28 P5 113.9(7) . . ?
C29 C28 P5 110.8(7) . . ?
C33 C31 C32 108.9(9) . . ?
C33 C31 P6 112.2(7) . . ?
C32 C31 P6 110.7(6) . . ?
C36 C34 C35 110.2(9) . . ?
C36 C34 P6 111.1(7) . . ?
C35 C34 P6 113.2(7) . . ?

loop_
_geom_bond_atom_site_label_1
_geom_bond_atom_site_label_2
_geom_bond_distance
_geom_bond_site_symmetry_2
_geom_bond_publ_flag
U1 S5 2.825(2) . ?
U1 S4 2.831(2) . ?
U1 S2 2.847(3) . ?
U1 S3 2.864(3) . ?
U1 S6 2.876(3) . ?
U1 S1 2.879(2) . ?
S1 P1 2.018(3) . ?
S2 P2 2.021(3) . ?
S3 P3 2.027(4) . ?
S4 P4 2.028(3) . ?
S5 P5 2.030(3) . ?
S6 P6 2.025(4) . ?
P1 N1 1.596(9) . ?
P1 C4 1.831(9) . ?
P1 C1 1.839(10) . ?
P2 N1 1.581(8) . ?
P2 C11 1.820(10) . ?
P2 C8 1.818(10) . ?
P3 N2 1.583(8) . ?
P3 C16 1.822(9) . ?
P3 C13 1.845(9) . ?
P4 N2 1.601(8) . ?
P4 C19 1.826(9) . ?
P4 C22 1.829(9) . ?
P5 N3 1.605(8) . ?
P5 C25 1.804(10) . ?
P5 C28 1.810(10) . ?
P6 N3 1.570(8) . ?
P6 C31 1.823(10) . ?
P6 C34 1.822(10) . ?
C1 C2 1.505(14) . ?
C1 C3 1.547(13) . ?
C4 C6 1.520(14) . ?
C4 C5 1.526(13) . ?
C7 C8 1.555(14) . ?
C8 C9 1.498(13) . ?
C10 C11 1.545(14) . ?
C11 C12 1.529(14) . ?
C13 C15 1.514(13) . ?
C13 C14 1.538(13) . ?
C16 C17 1.519(13) . ?
C16 C18 1.528(13) . ?
C19 C20 1.533(12) . ?
C19 C21 1.543(13) . ?
C22 C24 1.514(14) . ?
C22 C23 1.517(13) . ?
C25 C27 1.520(14) . ?
C25 C26 1.533(14) . ?
C28 C30 1.529(13) . ?
C28 C29 1.547(14) . ?
C31 C33 1.530(14) . ?
C31 C32 1.533(14) . ?
C34 C36 1.525(14) . ?
C34 C35 1.565(14) . ?
